data_7201995
loop_
_publ_author_name
'Kelly, Niamh R.'
'Goetz, Sandrine'
'Batten, Stuart R.'
'Kruger, Paul E.'

_publ_section_title
;
 Synthesis and structural characterisation of lanthanide coordination
 polymers featuring
 4,4&#x2032;,6,6&#x2032;-tetra-carboxy-2,2&#x2032;-bipyridine and rare
 network topology
;
_journal_issue 8
_journal_name_full CrystEngComm
_journal_page_first 1018
_journal_paper_doi 10.1039/b801985a
_journal_volume 10
_journal_year 2008
_chemical_formula_moiety 'C14 H6 Eu N2 O9, C2 H8 N'
_chemical_formula_sum 'C16 H14 Eu N3 O9'
_chemical_formula_weight 544.26
_chemical_name_common 11
_chemical_name_systematic
;
?
;
_space_group_IT_number 14
_symmetry_cell_setting monoclinic
_symmetry_space_group_name_Hall '-P 2ybc'
_symmetry_space_group_name_H-M 'P 1 21/c 1'
_atom_sites_solution_hydrogens geom
_atom_sites_solution_primary direct
_atom_sites_solution_secondary difmap
_audit_creation_method SHELXL-97
_cell_angle_alpha 90.00
_cell_angle_beta 97.5780(10)
_cell_angle_gamma 90.00
_cell_formula_units_Z 4
_cell_length_a 8.2797(4)
_cell_length_b 16.7532(9)
_cell_length_c 12.7089(6)
_cell_measurement_temperature 153(2)
_cell_volume 1747.47(15)
_computing_cell_refinement 'Bruker SMART'
_computing_data_collection 'Bruker SMART'
_computing_data_reduction 'Bruker SAINT'
_computing_molecular_graphics 'Bruker SHELXTL'
_computing_publication_material 'Bruker SHELXTL'
_computing_structure_refinement 'SHELXTL version 5.1 (Sheldrick, 1998)'
_computing_structure_solution 'SHELXTL version 5.1 (Sheldrick, 1998)'
_diffrn_ambient_temperature 153(2)
_diffrn_measured_fraction_theta_full 1.000
_diffrn_measured_fraction_theta_max 1.000
_diffrn_measurement_device_type 'Bruker SMART APEX CCD'
_diffrn_measurement_method 'omega scans'
_diffrn_radiation_monochromator graphite
_diffrn_radiation_source 'fine-focus sealed tube'
_diffrn_radiation_type MoK\a
_diffrn_radiation_wavelength 0.71073
_diffrn_reflns_av_R_equivalents 0.0311
_diffrn_reflns_av_sigmaI/netI 0.0200
_diffrn_reflns_limit_h_max 9
_diffrn_reflns_limit_h_min -9
_diffrn_reflns_limit_k_max 19
_diffrn_reflns_limit_k_min -19
_diffrn_reflns_limit_l_max 15
_diffrn_reflns_limit_l_min -15
_diffrn_reflns_number 13473
_diffrn_reflns_theta_full 25.00
_diffrn_reflns_theta_max 25.00
_diffrn_reflns_theta_min 2.02
_exptl_absorpt_coefficient_mu 3.650
_exptl_absorpt_correction_T_max 1.000
_exptl_absorpt_correction_T_min 0.7486
_exptl_absorpt_correction_type empirical
_exptl_absorpt_process_details SADABS
_exptl_crystal_colour colourless
_exptl_crystal_density_diffrn 2.069
_exptl_crystal_density_method 'not measured'
_exptl_crystal_description block
_exptl_crystal_F_000 1064
_exptl_crystal_size_max 0.16
_exptl_crystal_size_mid 0.152
_exptl_crystal_size_min 0.06
_refine_diff_density_max 0.632
_refine_diff_density_min -0.375
_refine_diff_density_rms 0.079
_refine_ls_extinction_method none
_refine_ls_goodness_of_fit_ref 1.103
_refine_ls_hydrogen_treatment mixed
_refine_ls_matrix_type full
_refine_ls_number_parameters 278
_refine_ls_number_reflns 3064
_refine_ls_number_restraints 3
_refine_ls_restrained_S_all 1.104
_refine_ls_R_factor_all 0.0172
_refine_ls_R_factor_gt 0.0164
_refine_ls_shift/su_max 0.001
_refine_ls_shift/su_mean 0.000
_refine_ls_structure_factor_coef Fsqd
_refine_ls_weighting_details 'calc w=1/[\s^2^(Fo^2^)+(0.0151P)^2^+2.0737P] where P=(Fo^2^+2Fc^2^)/3'
_refine_ls_weighting_scheme calc
_refine_ls_wR_factor_gt 0.0400
_refine_ls_wR_factor_ref 0.0404
_reflns_number_gt 2955
_reflns_number_total 3064
_reflns_threshold_expression >2sigma(I)
_cod_data_source_file b801985a.txt
_cod_data_source_block 5
_cod_depositor_comments
;
The following automatic conversions were performed:
'_symmetry_cell_setting' value 'Monoclinic' changed to 'monoclinic'
according to '/home/saulius/struct/CIF-dictionaries/cif_core.dic'
dictionary named 'cif_core.dic' version 2.4.1 from 2010-06-29.

Automatic conversion script
Id: cif_fix_enum 1527 2010-12-29 10:47:43Z saulius 
;
_cod_original_sg_symbol_H-M P2(1)/c
_cod_database_code 7201995

loop_
_symmetry_equiv_pos_as_xyz
'x, y, z'
'-x, y+1/2, -z+1/2'
'-x, -y, -z'
'x, -y-1/2, z-1/2'

loop_
_atom_site_label
_atom_site_type_symbol
_atom_site_fract_x
_atom_site_fract_y
_atom_site_fract_z
_atom_site_U_iso_or_equiv
_atom_site_adp_type
_atom_site_occupancy
_atom_site_symmetry_multiplicity
_atom_site_calc_flag
_atom_site_refinement_flags
_atom_site_disorder_assembly
_atom_site_disorder_group
Eu1 Eu 0.413742(13) 0.728233(6) 0.410989(8) 0.01070(5) Uani 1 1 d . . .
N1 N 0.4365(2) 0.61344(11) 0.27894(15) 0.0126(4) Uani 1 1 d . . .
C1 C 0.5052(3) 0.63325(14) 0.19297(18) 0.0134(5) Uani 1 1 d . . .
C2 C 0.5719(3) 0.57731(14) 0.13180(18) 0.0135(5) Uani 1 1 d . . .
H2 H 0.6224 0.5934 0.0723 0.016 Uiso 1 1 calc R . .
C3 C 0.5640(3) 0.49719(14) 0.15828(18) 0.0130(5) Uani 1 1 d . . .
C4 C 0.4840(3) 0.47539(13) 0.24390(17) 0.0122(5) Uani 1 1 d . . .
H4 H 0.4713 0.4208 0.2612 0.015 Uiso 1 1 calc R . .
C5 C 0.4234(3) 0.53547(14) 0.30329(18) 0.0117(5) Uani 1 1 d . . .
C6 C 0.3420(3) 0.52134(14) 0.40040(18) 0.0120(5) Uani 1 1 d . . .
C7 C 0.3097(3) 0.44593(14) 0.43826(18) 0.0134(5) Uani 1 1 d . . .
H7 H 0.3411 0.3992 0.4038 0.016 Uiso 1 1 calc R . .
C8 C 0.2299(3) 0.44049(14) 0.52833(18) 0.0133(5) Uani 1 1 d . . .
C9 C 0.1794(3) 0.51001(14) 0.57301(18) 0.0132(5) Uani 1 1 d . . .
H9 H 0.1173 0.5078 0.6307 0.016 Uiso 1 1 calc R . .
C10 C 0.2205(3) 0.58249(14) 0.53263(18) 0.0128(5) Uani 1 1 d . . .
N2 N 0.3042(2) 0.58875(12) 0.44972(15) 0.0125(4) Uani 1 1 d . . .
C11 C 0.1704(3) 0.66108(14) 0.57848(18) 0.0130(5) Uani 1 1 d . . .
C12 C 0.2020(3) 0.36085(15) 0.58006(18) 0.0145(5) Uani 1 1 d . . .
O1 O 0.2195(2) 0.72378(9) 0.53564(13) 0.0142(4) Uani 1 1 d . . .
O2 O 0.0852(2) 0.65840(10) 0.65112(14) 0.0201(4) Uani 1 1 d . . .
O4 O 0.3129(2) 0.30942(10) 0.57846(13) 0.0161(4) Uani 1 1 d . . .
C13 C 0.6493(3) 0.43663(14) 0.09630(18) 0.0137(5) Uani 1 1 d . . .
O5 O 0.5978(2) 0.36600(11) 0.09413(12) 0.0173(4) Uani 1 1 d . . .
O6 O 0.7628(2) 0.46231(11) 0.05073(16) 0.0259(4) Uani 1 1 d . . .
C14 C 0.5122(3) 0.72205(14) 0.17005(19) 0.0132(5) Uani 1 1 d . . .
O7 O 0.5532(2) 0.74221(11) 0.08233(12) 0.0147(3) Uani 1 1 d . . .
O8 O 0.4768(2) 0.76886(9) 0.24036(13) 0.0160(4) Uani 1 1 d . . .
O1W O 0.1484(2) 0.74124(12) 0.31295(15) 0.0207(4) Uani 1 1 d D . .
H2W1 H 0.068(3) 0.7171(18) 0.326(3) 0.035(10) Uiso 1 1 d D . .
H1W1 H 0.120(4) 0.7683(16) 0.2600(19) 0.027(9) Uiso 1 1 d D . .
N3 N 0.9912(3) 0.35465(17) 0.0129(3) 0.0420(8) Uani 1 1 d . . .
H1N3 H 0.908(4) 0.389(2) 0.024(2) 0.032(8) Uiso 1 1 d . . .
H2N3 H 0.952(4) 0.308(2) 0.027(3) 0.046(10) Uiso 1 1 d . . .
C15 C 1.0306(5) 0.3629(2) -0.0965(3) 0.0607(12) Uani 1 1 d . . .
H15C H 0.9330 0.3521 -0.1470 0.091 Uiso 1 1 calc R . .
H15B H 1.1164 0.3248 -0.1080 0.091 Uiso 1 1 calc R . .
H15A H 1.0686 0.4174 -0.1073 0.091 Uiso 1 1 calc R . .
C16 C 1.1295(4) 0.3708(2) 0.0958(3) 0.0515(10) Uani 1 1 d . . .
H16C H 1.0938 0.3651 0.1660 0.077 Uiso 1 1 calc R . .
H16B H 1.1692 0.4252 0.0876 0.077 Uiso 1 1 calc R . .
H16A H 1.2174 0.3327 0.0891 0.077 Uiso 1 1 calc R . .
O3 O 0.0759(2) 0.35387(11) 0.62158(16) 0.0248(4) Uani 1 1 d . . .

loop_
_atom_site_aniso_label
_atom_site_aniso_U_11
_atom_site_aniso_U_22
_atom_site_aniso_U_33
_atom_site_aniso_U_23
_atom_site_aniso_U_13
_atom_site_aniso_U_12
Eu1 0.01539(8) 0.00778(8) 0.00960(7) 0.00007(4) 0.00417(5) -0.00004(4)
N1 0.0171(10) 0.0089(10) 0.0117(10) 0.0000(8) 0.0021(8) -0.0013(8)
C1 0.0157(11) 0.0128(12) 0.0114(11) 0.0008(9) 0.0008(9) -0.0005(9)
C2 0.0140(11) 0.0161(12) 0.0106(11) 0.0008(10) 0.0029(9) -0.0014(9)
C3 0.0135(11) 0.0111(11) 0.0139(11) -0.0010(9) 0.0005(9) -0.0010(9)
C4 0.0142(11) 0.0100(12) 0.0125(11) -0.0005(9) 0.0020(9) -0.0021(9)
C5 0.0137(11) 0.0104(11) 0.0110(11) 0.0018(9) 0.0009(9) -0.0020(9)
C6 0.0128(11) 0.0128(12) 0.0103(11) 0.0005(9) 0.0013(9) -0.0003(9)
C7 0.0143(11) 0.0124(12) 0.0135(11) -0.0012(9) 0.0017(9) 0.0016(9)
C8 0.0101(11) 0.0162(12) 0.0128(11) 0.0029(9) -0.0008(9) -0.0008(9)
C9 0.0124(11) 0.0163(12) 0.0114(11) -0.0001(9) 0.0037(9) -0.0003(9)
C10 0.0131(11) 0.0143(12) 0.0108(11) 0.0013(9) 0.0014(9) 0.0013(9)
N2 0.0144(10) 0.0121(10) 0.0112(9) 0.0000(8) 0.0019(7) 0.0004(8)
C11 0.0154(12) 0.0119(12) 0.0113(11) -0.0013(9) 0.0003(9) 0.0002(9)
C12 0.0177(12) 0.0146(12) 0.0107(11) -0.0008(9) 0.0003(9) -0.0025(10)
O1 0.0188(9) 0.0104(8) 0.0146(8) 0.0007(6) 0.0059(7) 0.0005(6)
O2 0.0268(9) 0.0170(9) 0.0194(9) -0.0038(7) 0.0134(7) -0.0036(7)
O4 0.0199(9) 0.0126(9) 0.0167(8) 0.0017(7) 0.0058(7) 0.0029(7)
C13 0.0175(12) 0.0113(12) 0.0121(11) -0.0002(9) 0.0008(9) 0.0000(10)
O5 0.0248(9) 0.0127(9) 0.0155(9) -0.0004(7) 0.0061(7) 0.0000(7)
O6 0.0275(10) 0.0171(9) 0.0372(11) -0.0051(8) 0.0195(9) -0.0022(8)
C14 0.0144(12) 0.0131(12) 0.0118(12) 0.0008(9) 0.0012(9) 0.0004(9)
O7 0.0193(8) 0.0138(9) 0.0117(8) 0.0025(7) 0.0050(7) -0.0007(7)
O8 0.0277(10) 0.0091(9) 0.0122(8) -0.0003(7) 0.0067(7) 0.0013(7)
O1W 0.0183(9) 0.0246(10) 0.0184(9) 0.0105(8) -0.0005(7) -0.0065(8)
N3 0.0280(14) 0.0204(14) 0.083(2) -0.0179(14) 0.0291(14) -0.0080(12)
C15 0.050(2) 0.058(2) 0.082(3) -0.045(2) 0.039(2) -0.0299(19)
C16 0.0319(18) 0.0306(19) 0.093(3) 0.0107(19) 0.0110(18) 0.0003(15)
O3 0.0186(9) 0.0215(10) 0.0374(11) 0.0122(9) 0.0149(8) 0.0021(7)

loop_
_atom_type_symbol
_atom_type_description
_atom_type_scat_dispersion_real
_atom_type_scat_dispersion_imag
_atom_type_scat_source
C C 0.0033 0.0016 'International Tables Vol C Tables 4.2.6.8 and 6.1.1.4'
H H 0.0000 0.0000 'International Tables Vol C Tables 4.2.6.8 and 6.1.1.4'
N N 0.0061 0.0033 'International Tables Vol C Tables 4.2.6.8 and 6.1.1.4'
O O 0.0106 0.0060 'International Tables Vol C Tables 4.2.6.8 and 6.1.1.4'
Eu Eu -0.1578 3.6682 'International Tables Vol C Tables 4.2.6.8 and 6.1.1.4'

loop_
_geom_angle_atom_site_label_1
_geom_angle_atom_site_label_2
_geom_angle_atom_site_label_3
_geom_angle
_geom_angle_site_symmetry_1
_geom_angle_site_symmetry_3
_geom_angle_publ_flag
O5 Eu1 O4 107.92(6) 2_655 3_666 ?
O5 Eu1 O7 80.28(6) 2_655 4_576 ?
O4 Eu1 O7 69.76(6) 3_666 4_576 ?
O5 Eu1 O1W 82.08(6) 2_655 . ?
O4 Eu1 O1W 150.70(6) 3_666 . ?
O7 Eu1 O1W 139.52(6) 4_576 . ?
O5 Eu1 O8 72.77(5) 2_655 . ?
O4 Eu1 O8 78.66(6) 3_666 . ?
O7 Eu1 O8 129.21(6) 4_576 . ?
O1W Eu1 O8 78.31(6) . . ?
O5 Eu1 O1 91.19(5) 2_655 . ?
O4 Eu1 O1 132.94(6) 3_666 . ?
O7 Eu1 O1 71.89(6) 4_576 . ?
O1W Eu1 O1 72.37(6) . . ?
O8 Eu1 O1 148.28(6) . . ?
O5 Eu1 N1 137.21(6) 2_655 . ?
O4 Eu1 N1 71.47(6) 3_666 . ?
O7 Eu1 N1 133.12(6) 4_576 . ?
O1W Eu1 N1 82.51(6) . . ?
O8 Eu1 N1 65.09(6) . . ?
O1 Eu1 N1 121.28(6) . . ?
O5 Eu1 N2 153.72(6) 2_655 . ?
O4 Eu1 N2 96.14(6) 3_666 . ?
O7 Eu1 N2 98.89(6) 4_576 . ?
O1W Eu1 N2 81.93(6) . . ?
O8 Eu1 N2 123.70(6) . . ?
O1 Eu1 N2 64.08(6) . . ?
N1 Eu1 N2 60.35(6) . . ?
C1 N1 C5 118.9(2) . . ?
C1 N1 Eu1 114.98(15) . . ?
C5 N1 Eu1 123.92(15) . . ?
N1 C1 C2 122.5(2) . . ?
N1 C1 C14 115.5(2) . . ?
C2 C1 C14 122.0(2) . . ?
C1 C2 C3 119.1(2) . . ?
C2 C3 C4 119.0(2) . . ?
C2 C3 C13 118.8(2) . . ?
C4 C3 C13 122.1(2) . . ?
C5 C4 C3 118.4(2) . . ?
N1 C5 C4 122.0(2) . . ?
N1 C5 C6 113.5(2) . . ?
C4 C5 C6 124.4(2) . . ?
N2 C6 C7 122.2(2) . . ?
N2 C6 C5 114.0(2) . . ?
C7 C6 C5 123.7(2) . . ?
C6 C7 C8 118.4(2) . . ?
C9 C8 C7 118.8(2) . . ?
C9 C8 C12 119.3(2) . . ?
C7 C8 C12 121.8(2) . . ?
C10 C9 C8 119.0(2) . . ?
N2 C10 C9 122.7(2) . . ?
N2 C10 C11 115.4(2) . . ?
C9 C10 C11 121.8(2) . . ?
C10 N2 C6 118.4(2) . . ?
C10 N2 Eu1 116.92(15) . . ?
C6 N2 Eu1 124.14(15) . . ?
O2 C11 O1 126.6(2) . . ?
O2 C11 C10 117.9(2) . . ?
O1 C11 C10 115.56(19) . . ?
O3 C12 O4 126.9(2) . . ?
O3 C12 C8 117.0(2) . . ?
O4 C12 C8 116.1(2) . . ?
C11 O1 Eu1 125.92(14) . . ?
C12 O4 Eu1 152.30(16) . 3_666 ?
O6 C13 O5 126.2(2) . . ?
O6 C13 C3 116.3(2) . . ?
O5 C13 C3 117.5(2) . . ?
C13 O5 Eu1 162.53(16) . 2_645 ?
O8 C14 O7 125.6(2) . . ?
O8 C14 C1 117.3(2) . . ?
O7 C14 C1 117.1(2) . . ?
C14 O7 Eu1 135.58(15) . 4_575 ?
C14 O8 Eu1 124.57(14) . . ?
C16 N3 C15 114.1(3) . . ?

loop_
_geom_bond_atom_site_label_1
_geom_bond_atom_site_label_2
_geom_bond_distance
_geom_bond_site_symmetry_2
_geom_bond_publ_flag
Eu1 O5 2.3106(18) 2_655 ?
Eu1 O4 2.3364(16) 3_666 ?
Eu1 O7 2.3784(16) 4_576 ?
Eu1 O1W 2.3887(18) . ?
Eu1 O8 2.3953(16) . ?
Eu1 O1 2.4026(16) . ?
Eu1 N1 2.5756(19) . ?
Eu1 N2 2.578(2) . ?
N1 C1 1.339(3) . ?
N1 C5 1.350(3) . ?
C1 C2 1.378(3) . ?
C1 C14 1.519(3) . ?
C2 C3 1.387(3) . ?
C3 C4 1.395(3) . ?
C3 C13 1.515(3) . ?
C4 C5 1.391(3) . ?
C5 C6 1.501(3) . ?
C6 N2 1.348(3) . ?
C6 C7 1.390(3) . ?
C7 C8 1.398(3) . ?
C8 C9 1.384(3) . ?
C8 C12 1.519(3) . ?
C9 C10 1.378(3) . ?
C10 N2 1.339(3) . ?
C10 C11 1.520(3) . ?
C11 O2 1.234(3) . ?
C11 O1 1.274(3) . ?
C12 O3 1.235(3) . ?
C12 O4 1.261(3) . ?
O4 Eu1 2.3364(16) 3_666 ?
C13 O6 1.244(3) . ?
C13 O5 1.257(3) . ?
O5 Eu1 2.3106(18) 2_645 ?
C14 O8 1.252(3) . ?
C14 O7 1.254(3) . ?
O7 Eu1 2.3784(16) 4_575 ?
N3 C16 1.476(5) . ?
N3 C15 1.476(5) . ?

loop_
_geom_hbond_atom_site_label_D
_geom_hbond_atom_site_label_H
_geom_hbond_atom_site_label_A
_geom_hbond_distance_DH
_geom_hbond_distance_HA
_geom_hbond_distance_DA
_geom_hbond_angle_DHA
_geom_hbond_site_symmetry_A
O1W H2W1 O3 0.819(18) 1.863(19) 2.662(2) 165(3) 3_566
O1W H1W1 O2 0.819(18) 1.844(18) 2.655(2) 170(3) 4_575
N3 H1N3 O6 0.92(3) 1.78(3) 2.702(3) 174(3) .
N3 H2N3 O1 0.87(4) 2.08(4) 2.819(3) 141(3) 2_645
N3 H2N3 O1W 0.87(4) 2.56(4) 3.243(4) 136(3) 2_645

loop_
_geom_torsion_atom_site_label_1
_geom_torsion_atom_site_label_2
_geom_torsion_atom_site_label_3
_geom_torsion_atom_site_label_4
_geom_torsion
_geom_torsion_site_symmetry_1
_geom_torsion_site_symmetry_2
_geom_torsion_site_symmetry_3
_geom_torsion_site_symmetry_4
_geom_torsion_publ_flag
O5 Eu1 N1 C1 24.6(2) 2_655 . . . ?
O4 Eu1 N1 C1 -72.04(16) 3_666 . . . ?
O7 Eu1 N1 C1 -107.57(16) 4_576 . . . ?
O1W Eu1 N1 C1 94.31(16) . . . . ?
O8 Eu1 N1 C1 13.77(15) . . . . ?
O1 Eu1 N1 C1 158.38(15) . . . . ?
N2 Eu1 N1 C1 179.26(18) . . . . ?
O5 Eu1 N1 C5 -172.67(15) 2_655 . . . ?
O4 Eu1 N1 C5 90.69(18) 3_666 . . . ?
O7 Eu1 N1 C5 55.2(2) 4_576 . . . ?
O1W Eu1 N1 C5 -102.95(18) . . . . ?
O8 Eu1 N1 C5 176.50(19) . . . . ?
O1 Eu1 N1 C5 -38.89(19) . . . . ?
N2 Eu1 N1 C5 -18.01(16) . . . . ?
C5 N1 C1 C2 -3.9(3) . . . . ?
Eu1 N1 C1 C2 159.76(18) . . . . ?
C5 N1 C1 C14 178.8(2) . . . . ?
Eu1 N1 C1 C14 -17.5(2) . . . . ?
N1 C1 C2 C3 1.7(4) . . . . ?
C14 C1 C2 C3 178.8(2) . . . . ?
C1 C2 C3 C4 2.2(3) . . . . ?
C1 C2 C3 C13 -175.1(2) . . . . ?
C2 C3 C4 C5 -3.7(3) . . . . ?
C13 C3 C4 C5 173.5(2) . . . . ?
C1 N1 C5 C4 2.2(3) . . . . ?
Eu1 N1 C5 C4 -159.89(17) . . . . ?
C1 N1 C5 C6 -179.1(2) . . . . ?
Eu1 N1 C5 C6 18.8(3) . . . . ?
C3 C4 C5 N1 1.6(3) . . . . ?
C3 C4 C5 C6 -176.9(2) . . . . ?
N1 C5 C6 N2 -3.4(3) . . . . ?
C4 C5 C6 N2 175.2(2) . . . . ?
N1 C5 C6 C7 177.5(2) . . . . ?
C4 C5 C6 C7 -3.9(4) . . . . ?
N2 C6 C7 C8 2.4(3) . . . . ?
C5 C6 C7 C8 -178.6(2) . . . . ?
C6 C7 C8 C9 3.1(3) . . . . ?
C6 C7 C8 C12 -175.0(2) . . . . ?
C7 C8 C9 C10 -5.1(3) . . . . ?
C12 C8 C9 C10 173.1(2) . . . . ?
C8 C9 C10 N2 1.8(4) . . . . ?
C8 C9 C10 C11 -179.5(2) . . . . ?
C9 C10 N2 C6 3.6(3) . . . . ?
C11 C10 N2 C6 -175.2(2) . . . . ?
C9 C10 N2 Eu1 -168.66(17) . . . . ?
C11 C10 N2 Eu1 12.5(2) . . . . ?
C7 C6 N2 C10 -5.7(3) . . . . ?
C5 C6 N2 C10 175.2(2) . . . . ?
C7 C6 N2 Eu1 165.95(17) . . . . ?
C5 C6 N2 Eu1 -13.1(3) . . . . ?
O5 Eu1 N2 C10 -33.4(2) 2_655 . . . ?
O4 Eu1 N2 C10 123.01(16) 3_666 . . . ?
O7 Eu1 N2 C10 52.61(16) 4_576 . . . ?
O1W Eu1 N2 C10 -86.46(16) . . . . ?
O8 Eu1 N2 C10 -156.54(15) . . . . ?
O1 Eu1 N2 C10 -12.19(15) . . . . ?
N1 Eu1 N2 C10 -172.39(18) . . . . ?
O5 Eu1 N2 C6 154.78(16) 2_655 . . . ?
O4 Eu1 N2 C6 -48.78(18) 3_666 . . . ?
O7 Eu1 N2 C6 -119.19(17) 4_576 . . . ?
O1W Eu1 N2 C6 101.75(18) . . . . ?
O8 Eu1 N2 C6 31.7(2) . . . . ?
O1 Eu1 N2 C6 176.02(19) . . . . ?
N1 Eu1 N2 C6 15.81(16) . . . . ?
N2 C10 C11 O2 176.0(2) . . . . ?
C9 C10 C11 O2 -2.8(3) . . . . ?
N2 C10 C11 O1 -2.8(3) . . . . ?
C9 C10 C11 O1 178.3(2) . . . . ?
C9 C8 C12 O3 35.1(3) . . . . ?
C7 C8 C12 O3 -146.8(2) . . . . ?
C9 C8 C12 O4 -143.1(2) . . . . ?
C7 C8 C12 O4 35.1(3) . . . . ?
O2 C11 O1 Eu1 171.28(17) . . . . ?
C10 C11 O1 Eu1 -10.0(3) . . . . ?
O5 Eu1 O1 C11 -177.34(18) 2_655 . . . ?
O4 Eu1 O1 C11 -61.3(2) 3_666 . . . ?
O7 Eu1 O1 C11 -97.96(18) 4_576 . . . ?
O1W Eu1 O1 C11 101.36(19) . . . . ?
O8 Eu1 O1 C11 124.66(18) . . . . ?
N1 Eu1 O1 C11 32.0(2) . . . . ?
N2 Eu1 O1 C11 11.89(17) . . . . ?
O3 C12 O4 Eu1 -140.0(3) . . . 3_666 ?
C8 C12 O4 Eu1 37.9(4) . . . 3_666 ?
C2 C3 C13 O6 23.0(3) . . . . ?
C4 C3 C13 O6 -154.2(2) . . . . ?
C2 C3 C13 O5 -155.9(2) . . . . ?
C4 C3 C13 O5 26.9(3) . . . . ?
O6 C13 O5 Eu1 34.6(7) . . . 2_645 ?
C3 C13 O5 Eu1 -146.6(4) . . . 2_645 ?
N1 C1 C14 O8 10.5(3) . . . . ?
C2 C1 C14 O8 -166.8(2) . . . . ?
N1 C1 C14 O7 -169.7(2) . . . . ?
C2 C1 C14 O7 13.0(3) . . . . ?
O8 C14 O7 Eu1 -87.6(3) . . . 4_575 ?
C1 C14 O7 Eu1 92.6(3) . . . 4_575 ?
O7 C14 O8 Eu1 -176.33(17) . . . . ?
C1 C14 O8 Eu1 3.5(3) . . . . ?
O5 Eu1 O8 C14 178.7(2) 2_655 . . . ?
O4 Eu1 O8 C14 65.71(19) 3_666 . . . ?
O7 Eu1 O8 C14 117.46(19) 4_576 . . . ?
O1W Eu1 O8 C14 -96.06(19) . . . . ?
O1 Eu1 O8 C14 -118.71(19) . . . . ?
N1 Eu1 O8 C14 -8.97(18) . . . . ?
N2 Eu1 O8 C14 -24.1(2) . . . . ?
